data_7227841
loop_
_publ_author_name
'Bauz\'a, Antonio'
'Sharko, Anastasiya V.'
'Senchyk, Ganna A.'
'Rusanov, Eduard B.'
'Frontera, Antonio'
'Domasevitch, Kostiantyn V.'

_publ_section_title
;
 \p--hole interactions at work: crystal engineering with nitro-derivatives
;
_journal_issue 14
_journal_name_full CrystEngComm
_journal_page_first 1933
_journal_paper_doi 10.1039/C7CE00267J
_journal_volume 19
_journal_year 2017
_chemical_formula_moiety 'C4 H4 N2 O4'
_chemical_formula_sum 'C4 H4 N2 O4'
_chemical_formula_weight 144.09
_chemical_name_systematic
;
1,4-Dinitro-1,3-butadiene
;
_space_group_IT_number 14
_space_group_name_Hall '-P 2ybc'
_symmetry_cell_setting monoclinic
_symmetry_Int_Tables_number 14
_symmetry_space_group_name_Hall '-P 2ybc'
_symmetry_space_group_name_H-M 'P 1 21/c 1'
_atom_sites_solution_hydrogens geom
_atom_sites_solution_primary direct
_atom_sites_solution_secondary difmap
_audit_creation_method SHELXL-97
_audit_update_record
;
2017-01-26 deposited with the CCDC.
2017-03-13 downloaded from the CCDC.
;
_cell_angle_alpha 90.00
_cell_angle_beta 102.516(6)
_cell_angle_gamma 90.00
_cell_formula_units_Z 2
_cell_length_a 3.8306(3)
_cell_length_b 10.3433(6)
_cell_length_c 7.9532(6)
_cell_measurement_reflns_used 3158
_cell_measurement_temperature 296(2)
_cell_measurement_theta_max 28.24
_cell_measurement_theta_min 3.28
_cell_volume 307.63(4)
_computing_cell_refinement 'SAINT (Bruker, 2008)'
_computing_data_collection 'APEX2 (Bruker, 2008)'
_computing_data_reduction 'SAINT (Bruker, 2008)'
_computing_molecular_graphics 'Diamond 2.1e (Brandenburg, 1999)'
_computing_publication_material 'WinGX 1.70.01 (Farrugia, 1999)'
_computing_structure_refinement 'SHELXL-97 (Sheldrick, 2008)'
_computing_structure_solution 'SHELXS-97 (Sheldrick, 2008)'
_diffrn_ambient_temperature 296(2)
_diffrn_measured_fraction_theta_full 1.000
_diffrn_measured_fraction_theta_max 1.000
_diffrn_measurement_device_type 'Bruker APEX2 area-detector diffractometer'
_diffrn_measurement_method '\w scans'
_diffrn_radiation_monochromator graphite
_diffrn_radiation_source 'fine-focus sealed tube'
_diffrn_radiation_type MoK\a
_diffrn_radiation_wavelength 0.71073
_diffrn_reflns_av_R_equivalents 0.0275
_diffrn_reflns_av_sigmaI/netI 0.0231
_diffrn_reflns_limit_h_max 5
_diffrn_reflns_limit_h_min -5
_diffrn_reflns_limit_k_max 13
_diffrn_reflns_limit_k_min -13
_diffrn_reflns_limit_l_max 9
_diffrn_reflns_limit_l_min -10
_diffrn_reflns_number 3158
_diffrn_reflns_theta_full 28.24
_diffrn_reflns_theta_max 28.24
_diffrn_reflns_theta_min 3.28
_diffrn_standards_decay_% 0
_exptl_absorpt_coefficient_mu 0.142
_exptl_absorpt_correction_T_max 0.9598
_exptl_absorpt_correction_T_min 0.9378
_exptl_absorpt_correction_type empirical
_exptl_absorpt_process_details 'SADABS (Bruker, 2008)'
_exptl_crystal_colour yellow
_exptl_crystal_density_diffrn 1.556
_exptl_crystal_density_method 'not measured'
_exptl_crystal_description prism
_exptl_crystal_F_000 148
_exptl_crystal_size_max 0.24
_exptl_crystal_size_mid 0.24
_exptl_crystal_size_min 0.22
_refine_diff_density_max 0.161
_refine_diff_density_min -0.149
_refine_diff_density_rms 0.032
_refine_ls_extinction_method none
_refine_ls_goodness_of_fit_ref 1.063
_refine_ls_hydrogen_treatment refall
_refine_ls_matrix_type full
_refine_ls_number_parameters 54
_refine_ls_number_reflns 762
_refine_ls_number_restraints 0
_refine_ls_restrained_S_all 1.063
_refine_ls_R_factor_all 0.0585
_refine_ls_R_factor_gt 0.0356
_refine_ls_shift/su_max 0.000
_refine_ls_shift/su_mean 0.000
_refine_ls_structure_factor_coef Fsqd
_refine_ls_weighting_details 'calc w=1/[\s^2^(Fo^2^)+(0.0372P)^2^+0.0679P] where P=(Fo^2^+2Fc^2^)/3'
_refine_ls_weighting_scheme calc
_refine_ls_wR_factor_gt 0.0881
_refine_ls_wR_factor_ref 0.1023
_reflns_number_gt 528
_reflns_number_total 762
_reflns_threshold_expression >2sigma(I)
_cod_data_source_file c7ce00267j2.cif
_cod_data_source_block 1
_cod_depositor_comments
;Adding full bibliography for 7227838--7227841.cif.

The following automatic conversions were performed:

data name '_iucr_refine_instruction_details' was replaced with
'_iucr_refine_instructions_details' as specified in the replacement
file 'data/replacement-values/replacement_tags.lst'.

Automatic conversion script
Id: cif_correct_tags 9268 2022-04-12 08:56:07Z antanas 
;
_cod_original_sg_symbol_H-M 'P 21/c'
_cod_database_code 7227841

loop_
_symmetry_equiv_pos_as_xyz
'x, y, z'
'-x, y+1/2, -z+1/2'
'-x, -y, -z'
'x, -y-1/2, z-1/2'

loop_
_atom_site_label
_atom_site_type_symbol
_atom_site_fract_x
_atom_site_fract_y
_atom_site_fract_z
_atom_site_U_iso_or_equiv
_atom_site_adp_type
_atom_site_occupancy
_atom_site_symmetry_multiplicity
_atom_site_calc_flag
O1 O 0.2636(4) 0.26272(11) 0.26130(18) 0.0740(5) Uani 1 1 d
O2 O 0.6360(4) 0.14293(14) 0.43439(18) 0.0828(5) Uani 1 1 d
N1 N 0.3981(4) 0.15860(13) 0.30685(17) 0.0511(4) Uani 1 1 d
C1 C 0.2789(4) 0.04488(13) 0.20389(19) 0.0427(4) Uani 1 1 d
C2 C 0.0581(4) 0.05551(12) 0.05421(17) 0.0372(3) Uani 1 1 d
H1 H 0.384(5) -0.0282(16) 0.255(2) 0.055(5) Uiso 1 1 d
H2 H -0.026(4) 0.1395(15) 0.015(2) 0.049(4) Uiso 1 1 d

loop_
_atom_site_aniso_label
_atom_site_aniso_U_11
_atom_site_aniso_U_22
_atom_site_aniso_U_33
_atom_site_aniso_U_23
_atom_site_aniso_U_13
_atom_site_aniso_U_12
O1 0.0981(11) 0.0419(6) 0.0783(10) -0.0173(6) 0.0107(8) -0.0059(6)
O2 0.0860(10) 0.0912(10) 0.0572(8) -0.0108(7) -0.0154(7) -0.0280(8)
N1 0.0559(8) 0.0535(8) 0.0434(7) -0.0106(6) 0.0092(6) -0.0167(6)
C1 0.0482(9) 0.0357(7) 0.0417(8) -0.0028(6) 0.0042(7) -0.0033(6)
C2 0.0410(7) 0.0322(7) 0.0388(7) -0.0001(5) 0.0094(6) -0.0024(6)

loop_
_atom_type_symbol
_atom_type_description
_atom_type_scat_dispersion_real
_atom_type_scat_dispersion_imag
_atom_type_scat_source
C C 0.0033 0.0016 'International Tables Vol C Tables 4.2.6.8 and 6.1.1.4'
H H 0.0000 0.0000 'International Tables Vol C Tables 4.2.6.8 and 6.1.1.4'
N N 0.0061 0.0033 'International Tables Vol C Tables 4.2.6.8 and 6.1.1.4'
O O 0.0106 0.0060 'International Tables Vol C Tables 4.2.6.8 and 6.1.1.4'

loop_
_geom_angle_atom_site_label_1
_geom_angle_atom_site_label_2
_geom_angle_atom_site_label_3
_geom_angle
_geom_angle_site_symmetry_1
_geom_angle_site_symmetry_3
O1 N1 O2 123.95(14) . .
O1 N1 C1 119.32(13) . .
O2 N1 C1 116.71(14) . .
C2 C1 N1 120.58(13) . .
C2 C1 H1 127.7(10) . .
N1 C1 H1 111.6(10) . .
C1 C2 C2 122.06(16) . 3
C1 C2 H2 118.6(10) . .
C2 C2 H2 119.4(10) 3 .

loop_
_geom_bond_atom_site_label_1
_geom_bond_atom_site_label_2
_geom_bond_distance
_geom_bond_site_symmetry_2
O1 N1 1.2147(17) .
O2 N1 1.2186(18) .
N1 C1 1.4493(18) .
C1 C2 1.307(2) .
C1 H1 0.909(16) .
C2 C2 1.447(3) 3
C2 H2 0.955(16) .

loop_
_geom_hbond_atom_site_label_D
_geom_hbond_atom_site_label_H
_geom_hbond_atom_site_label_A
_geom_hbond_distance_DH
_geom_hbond_distance_HA
_geom_hbond_distance_DA
_geom_hbond_angle_DHA
_geom_hbond_site_symmetry_A
_geom_hbond_publ_flag
C1 H1 O1 0.909(16) 2.567(17) 3.3846(19) 149.9(14) 2_645 yes
C1 H1 O2 0.909(16) 2.758(17) 3.428(2) 131.4(14) 3_656 yes
C2 H2 O2 0.955(16) 2.606(16) 3.5473(19) 168.8(13) 4_465 yes

loop_
_geom_torsion_atom_site_label_1
_geom_torsion_atom_site_label_2
_geom_torsion_atom_site_label_3
_geom_torsion_atom_site_label_4
_geom_torsion
_geom_torsion_site_symmetry_4
O1 N1 C1 C2 7.4(2) .
O2 N1 C1 C2 -171.34(15) .
N1 C1 C2 C2 178.12(16) 3
